data_7104380
loop_
_publ_author_name
'Miao, Qing'
'Shin, Ji-Young'
'Patrick, Brian O'
'Dolphin, David'

_publ_section_title
;
 Self-assembly of oligomeric linear dipyrromethene metal complexes.
;
_journal_issue 18
_journal_name_full 'Chemical communications (Cambridge, England)'
_journal_page_first 2541
_journal_page_last 2543
_journal_paper_doi 10.1039/b820461f
_journal_volume 34
_journal_year 2009
_chemical_formula_sum 'C58 H50 B2 Cl6 F4 N8 Ni'
_chemical_formula_weight 1228.09
_chemical_name_systematic
;
?
;
_space_group_IT_number 2
_symmetry_cell_setting triclinic
_symmetry_space_group_name_Hall '-P 1'
_symmetry_space_group_name_H-M 'P -1'
_atom_sites_solution_hydrogens geom
_atom_sites_solution_primary direct
_atom_sites_solution_secondary difmap
_audit_creation_method SHELXL-97
_cell_angle_alpha 109.761(6)
_cell_angle_beta 104.839(6)
_cell_angle_gamma 93.027(6)
_cell_formula_units_Z 2
_cell_length_a 10.8400(10)
_cell_length_b 14.501(2)
_cell_length_c 19.830(2)
_cell_measurement_reflns_used 6405
_cell_measurement_temperature 173(2)
_cell_measurement_theta_max 24.34
_cell_measurement_theta_min 2.57
_cell_volume 2802.2(5)
_computing_structure_refinement 'SHELXL-97 (Sheldrick, 1997)'
_diffrn_ambient_temperature 173(2)
_diffrn_measured_fraction_theta_full 0.966
_diffrn_measured_fraction_theta_max 0.966
_diffrn_measurement_device_type 'Bruker X8 APEX II'
_diffrn_measurement_method 'area detector'
_diffrn_radiation_monochromator graphite
_diffrn_radiation_source 'fine-focus sealed tube'
_diffrn_radiation_type MoK\a
_diffrn_radiation_wavelength 0.71069
_diffrn_reflns_av_R_equivalents 0.0450
_diffrn_reflns_av_sigmaI/netI 0.1081
_diffrn_reflns_limit_h_max 12
_diffrn_reflns_limit_h_min -12
_diffrn_reflns_limit_k_max 16
_diffrn_reflns_limit_k_min -17
_diffrn_reflns_limit_l_max 23
_diffrn_reflns_limit_l_min 0
_diffrn_reflns_number 9772
_diffrn_reflns_theta_full 25.23
_diffrn_reflns_theta_max 25.23
_diffrn_reflns_theta_min 1.51
_exptl_absorpt_coefficient_mu 0.693
_exptl_absorpt_correction_T_max 0.946
_exptl_absorpt_correction_T_min 0.727
_exptl_absorpt_correction_type multi-scan
_exptl_crystal_colour red
_exptl_crystal_density_diffrn 1.455
_exptl_crystal_density_method 'not measured'
_exptl_crystal_description tablet
_exptl_crystal_F_000 1260
_exptl_crystal_size_max 0.35
_exptl_crystal_size_mid 0.15
_exptl_crystal_size_min 0.08
_refine_diff_density_max 1.033
_refine_diff_density_min -1.070
_refine_diff_density_rms 0.129
_refine_ls_extinction_method none
_refine_ls_goodness_of_fit_ref 1.039
_refine_ls_hydrogen_treatment constr
_refine_ls_matrix_type full
_refine_ls_number_parameters 720
_refine_ls_number_reflns 9772
_refine_ls_number_restraints 0
_refine_ls_restrained_S_all 1.039
_refine_ls_R_factor_all 0.1281
_refine_ls_R_factor_gt 0.0752
_refine_ls_shift/su_max 0.009
_refine_ls_shift/su_mean 0.004
_refine_ls_structure_factor_coef Fsqd
_refine_ls_weighting_details 'calc w=1/[\s^2^(Fo^2^)+(0.1325P)^2^+0.4578P] where P=(Fo^2^+2Fc^2^)/3'
_refine_ls_weighting_scheme calc
_refine_ls_wR_factor_gt 0.2040
_refine_ls_wR_factor_ref 0.2302
_reflns_number_gt 5802
_reflns_number_total 9772
_reflns_threshold_expression >2sigma(I)
_cod_data_source_file b820461f.txt
_cod_data_source_block compound13
_cod_database_code 7104380

loop_
_symmetry_equiv_pos_as_xyz
'x, y, z'
'-x, -y, -z'

loop_
_atom_site_label
_atom_site_type_symbol
_atom_site_fract_x
_atom_site_fract_y
_atom_site_fract_z
_atom_site_U_iso_or_equiv
_atom_site_adp_type
_atom_site_occupancy
_atom_site_symmetry_multiplicity
_atom_site_calc_flag
_atom_site_refinement_flags
_atom_site_disorder_assembly
_atom_site_disorder_group
C1 C 0.2605(7) 0.4812(4) -0.1183(3) 0.0419(16) Uani 1 1 d . . .
H1A H 0.3167 0.4636 -0.1509 0.063 Uiso 1 1 calc R . .
H1B H 0.2570 0.5525 -0.1029 0.063 Uiso 1 1 calc R . .
H1C H 0.1734 0.4442 -0.1456 0.063 Uiso 1 1 calc R . .
C2 C 0.3136(6) 0.4553(4) -0.0498(3) 0.0326(14) Uani 1 1 d . . .
C3 C 0.3354(6) 0.5148(4) 0.0242(3) 0.0347(15) Uani 1 1 d . . .
H3 H 0.3187 0.5810 0.0425 0.042 Uiso 1 1 calc R . .
C4 C 0.3859(6) 0.4602(4) 0.0663(3) 0.0313(14) Uani 1 1 d . . .
H4 H 0.4115 0.4821 0.1195 0.038 Uiso 1 1 calc R . .
C5 C 0.3928(6) 0.3655(4) 0.0167(3) 0.0238(12) Uani 1 1 d . . .
C6 C 0.4395(5) 0.2839(4) 0.0303(3) 0.0235(12) Uani 1 1 d . . .
C7 C 0.4436(6) 0.1995(4) -0.0286(3) 0.0267(13) Uani 1 1 d . . .
C8 C 0.4833(6) 0.1077(4) -0.0295(3) 0.0331(15) Uani 1 1 d . . .
H8 H 0.5192 0.0911 0.0131 0.040 Uiso 1 1 calc R . .
C9 C 0.4602(6) 0.0466(4) -0.1037(3) 0.0328(14) Uani 1 1 d . . .
H9 H 0.4784 -0.0193 -0.1211 0.039 Uiso 1 1 calc R . .
C10 C 0.4052(6) 0.0994(4) -0.1485(3) 0.0287(13) Uani 1 1 d . . .
C11 C 0.3586(7) 0.0641(4) -0.2313(3) 0.0391(16) Uani 1 1 d . . .
H11A H 0.2647 0.0618 -0.2474 0.059 Uiso 1 1 calc R . .
H11B H 0.3799 -0.0025 -0.2525 0.059 Uiso 1 1 calc R . .
H11C H 0.4002 0.1095 -0.2488 0.059 Uiso 1 1 calc R . .
C12 C 0.4778(5) 0.2845(4) 0.1079(3) 0.0236(12) Uani 1 1 d . . .
C13 C 0.3901(6) 0.2978(4) 0.1487(3) 0.0276(13) Uani 1 1 d . . .
H13 H 0.3062 0.3098 0.1277 0.033 Uiso 1 1 calc R . .
C14 C 0.4232(6) 0.2938(4) 0.2204(3) 0.0274(13) Uani 1 1 d . . .
H14 H 0.3618 0.3027 0.2478 0.033 Uiso 1 1 calc R . .
C15 C 0.5453(5) 0.2770(4) 0.2515(3) 0.0225(12) Uani 1 1 d . . .
C16 C 0.6348(6) 0.2657(4) 0.2116(3) 0.0273(13) Uani 1 1 d . . .
H16 H 0.7198 0.2564 0.2333 0.033 Uiso 1 1 calc R . .
C17 C 0.6005(6) 0.2682(4) 0.1400(3) 0.0281(13) Uani 1 1 d . . .
H17 H 0.6617 0.2585 0.1125 0.034 Uiso 1 1 calc R . .
C18 C 0.8672(7) 0.4511(4) 0.5803(3) 0.0392(16) Uani 1 1 d . . .
H18A H 0.8075 0.4809 0.6081 0.059 Uiso 1 1 calc R . .
H18B H 0.9462 0.4986 0.5964 0.059 Uiso 1 1 calc R . .
H18C H 0.8887 0.3911 0.5901 0.059 Uiso 1 1 calc R . .
C19 C 0.8053(6) 0.4248(4) 0.4990(3) 0.0266(13) Uani 1 1 d . . .
C20 C 0.8268(6) 0.4769(4) 0.4535(3) 0.0288(13) Uani 1 1 d . . .
H20 H 0.8855 0.5361 0.4688 0.035 Uiso 1 1 calc R . .
C21 C 0.7464(5) 0.4252(4) 0.3830(3) 0.0243(12) Uani 1 1 d . . .
H21 H 0.7390 0.4423 0.3401 0.029 Uiso 1 1 calc R . .
C22 C 0.6764(5) 0.3421(4) 0.3855(3) 0.0219(12) Uani 1 1 d . . .
C23 C 0.5785(5) 0.2705(3) 0.3278(3) 0.0217(12) Uani 1 1 d . . .
C24 C 0.5058(6) 0.1930(4) 0.3351(3) 0.0235(12) Uani 1 1 d . . .
C25 C 0.4144(6) 0.1145(4) 0.2778(3) 0.0336(14) Uani 1 1 d . . .
H25 H 0.3888 0.1039 0.2259 0.040 Uiso 1 1 calc R . .
C26 C 0.3700(6) 0.0569(4) 0.3111(4) 0.0381(16) Uani 1 1 d . . .
H26 H 0.3064 -0.0008 0.2869 0.046 Uiso 1 1 calc R . .
C27 C 0.4355(6) 0.0986(4) 0.3874(4) 0.0375(16) Uani 1 1 d . . .
C28 C 0.4167(8) 0.0675(6) 0.4498(4) 0.069(3) Uani 1 1 d . . .
H28A H 0.4875 0.1025 0.4956 0.104 Uiso 1 1 calc R . .
H28B H 0.4161 -0.0042 0.4358 0.104 Uiso 1 1 calc R . .
H28C H 0.3343 0.0840 0.4587 0.104 Uiso 1 1 calc R . .
C29 C 1.0996(7) 0.4293(4) 1.2310(3) 0.0427(17) Uani 1 1 d . . .
H29A H 1.0243 0.4173 1.2473 0.064 Uiso 1 1 calc R . .
H29B H 1.1349 0.5001 1.2538 0.064 Uiso 1 1 calc R . .
H29C H 1.1655 0.3909 1.2464 0.064 Uiso 1 1 calc R . .
C30 C 1.0604(6) 0.3988(4) 1.1487(3) 0.0312(14) Uani 1 1 d . . .
C31 C 1.0717(7) 0.4565(4) 1.1059(3) 0.0366(15) Uani 1 1 d . . .
H31 H 1.1108 0.5239 1.1249 0.044 Uiso 1 1 calc R . .
C32 C 1.0167(6) 0.3991(4) 1.0322(3) 0.0339(15) Uani 1 1 d . . .
H32 H 1.0087 0.4198 0.9909 0.041 Uiso 1 1 calc R . .
C33 C 0.9739(6) 0.3035(4) 1.0285(3) 0.0265(13) Uani 1 1 d . . .
C34 C 0.9065(6) 0.2185(4) 0.9677(3) 0.0254(13) Uani 1 1 d . . .
C35 C 0.8713(6) 0.1315(4) 0.9784(3) 0.0267(13) Uani 1 1 d . . .
C36 C 0.8097(6) 0.0363(4) 0.9267(3) 0.0346(14) Uani 1 1 d . . .
H36 H 0.7786 0.0173 0.8738 0.041 Uiso 1 1 calc R . .
C37 C 0.8033(6) -0.0233(4) 0.9668(4) 0.0400(16) Uani 1 1 d . . .
H37 H 0.7672 -0.0915 0.9466 0.048 Uiso 1 1 calc R . .
C38 C 0.8591(6) 0.0336(4) 1.0424(3) 0.0337(15) Uani 1 1 d . . .
C39 C 0.8776(7) 0.0024(5) 1.1086(4) 0.0474(18) Uani 1 1 d . . .
H39A H 0.9693 0.0171 1.1369 0.071 Uiso 1 1 calc R . .
H39B H 0.8479 -0.0690 1.0913 0.071 Uiso 1 1 calc R . .
H39C H 0.8276 0.0387 1.1409 0.071 Uiso 1 1 calc R . .
C40 C 0.8668(6) 0.2237(4) 0.8915(3) 0.0254(12) Uani 1 1 d . . .
C41 C 0.7355(6) 0.2066(4) 0.8521(3) 0.0288(13) Uani 1 1 d . . .
H41 H 0.6722 0.1894 0.8730 0.035 Uiso 1 1 calc R . .
C42 C 0.6987(6) 0.2150(4) 0.7830(3) 0.0292(13) Uani 1 1 d . . .
H42 H 0.6095 0.2047 0.7568 0.035 Uiso 1 1 calc R . .
C43 C 0.7907(6) 0.2385(3) 0.7506(3) 0.0220(12) Uani 1 1 d . . .
C44 C 0.9191(6) 0.2544(4) 0.7897(3) 0.0270(13) Uani 1 1 d . . .
H44 H 0.9823 0.2705 0.7683 0.032 Uiso 1 1 calc R . .
C45 C 0.9587(6) 0.2473(4) 0.8603(3) 0.0268(13) Uani 1 1 d . . .
H45 H 1.0479 0.2586 0.8868 0.032 Uiso 1 1 calc R . .
C46 C 0.4657(8) 0.4243(5) 0.5472(4) 0.059(2) Uani 1 1 d . . .
H46A H 0.4941 0.3929 0.5027 0.088 Uiso 1 1 calc R . .
H46B H 0.4829 0.4965 0.5623 0.088 Uiso 1 1 calc R . .
H46C H 0.3729 0.4030 0.5354 0.088 Uiso 1 1 calc R . .
C47 C 0.5377(6) 0.3945(4) 0.6097(4) 0.0366(15) Uani 1 1 d . . .
C48 C 0.5413(7) 0.4324(4) 0.6848(3) 0.0398(16) Uani 1 1 d . . .
H48 H 0.4980 0.4843 0.7074 0.048 Uiso 1 1 calc R . .
C49 C 0.6180(6) 0.3814(4) 0.7193(3) 0.0348(15) Uani 1 1 d . . .
H49 H 0.6387 0.3907 0.7709 0.042 Uiso 1 1 calc R . .
C50 C 0.6623(5) 0.3115(3) 0.6644(3) 0.0231(12) Uani 1 1 d . . .
C51 C 0.7477(5) 0.2448(3) 0.6748(3) 0.0204(12) Uani 1 1 d . . .
C52 C 0.7925(5) 0.1807(4) 0.6181(3) 0.0221(12) Uani 1 1 d . . .
C53 C 0.8713(6) 0.1067(4) 0.6233(3) 0.0270(13) Uani 1 1 d . . .
H53 H 0.9091 0.0936 0.6673 0.032 Uiso 1 1 calc R . .
C54 C 0.8829(6) 0.0581(4) 0.5537(3) 0.0281(13) Uani 1 1 d . . .
H54 H 0.9294 0.0044 0.5400 0.034 Uiso 1 1 calc R . .
C55 C 0.8130(6) 0.1022(4) 0.5064(3) 0.0253(12) Uani 1 1 d . . .
C56 C 0.7947(7) 0.0755(4) 0.4251(3) 0.0372(15) Uani 1 1 d . . .
H56A H 0.7065 0.0411 0.3972 0.056 Uiso 1 1 calc R . .
H56B H 0.8565 0.0318 0.4099 0.056 Uiso 1 1 calc R . .
H56C H 0.8089 0.1358 0.4145 0.056 Uiso 1 1 calc R . .
C57 C 1.0698(7) 0.2133(4) 0.3216(4) 0.0431(17) Uani 1 1 d . . .
H57 H 1.0542 0.2079 0.2683 0.052 Uiso 1 1 calc R . .
C58 C 1.1575(10) 0.2475(6) 0.6182(5) 0.082(3) Uani 1 1 d . . .
H58 H 1.0950 0.1997 0.6241 0.098 Uiso 1 1 calc R . .
B1 B 0.3474(7) 0.2774(5) -0.1284(4) 0.0275(15) Uani 1 1 d . . .
B2 B 0.9744(7) 0.2157(5) 1.1235(3) 0.0249(14) Uani 1 1 d . . .
N1 N 0.3489(5) 0.3649(3) -0.0555(2) 0.0252(11) Uani 1 1 d . . .
N2 N 0.3978(5) 0.1925(3) -0.1024(2) 0.0238(10) Uani 1 1 d . . .
N3 N 0.7155(4) 0.3447(3) 0.4593(2) 0.0227(10) Uani 1 1 d . . .
N4 N 0.5183(5) 0.1805(3) 0.4031(2) 0.0258(11) Uani 1 1 d . . .
N5 N 1.0024(5) 0.3053(3) 1.1014(2) 0.0253(11) Uani 1 1 d . . .
N6 N 0.9019(5) 0.1279(3) 1.0504(3) 0.0279(11) Uani 1 1 d . . .
N7 N 0.6112(5) 0.3216(3) 0.5962(2) 0.0260(11) Uani 1 1 d . . .
N8 N 0.7596(4) 0.1760(3) 0.5439(2) 0.0224(10) Uani 1 1 d . . .
F1 F 0.2256(3) 0.2466(2) -0.17666(17) 0.0364(8) Uani 1 1 d . . .
F2 F 0.4322(3) 0.3079(2) -0.16174(17) 0.0357(8) Uani 1 1 d . . .
F3 F 0.8991(3) 0.2368(2) 1.17156(17) 0.0348(8) Uani 1 1 d . . .
F4 F 1.0897(3) 0.1914(2) 1.15866(17) 0.0316(8) Uani 1 1 d . . .
Ni1 Ni 0.64574(8) 0.25468(5) 0.50040(4) 0.0272(2) Uani 1 1 d . . .
Cl1 Cl 0.95466(18) 0.27819(13) 0.35658(10) 0.0498(5) Uani 1 1 d . . .
Cl2 Cl 1.0527(2) 0.09234(13) 0.32293(12) 0.0642(6) Uani 1 1 d . . .
Cl3 Cl 1.22479(19) 0.27761(13) 0.37219(11) 0.0564(5) Uani 1 1 d . . .
Cl4 Cl 1.1045(3) 0.24787(17) 0.52638(12) 0.0912(9) Uani 1 1 d . . .
Cl5 Cl 1.3134(3) 0.2056(2) 0.62976(17) 0.1111(10) Uani 1 1 d . . .
Cl6 Cl 1.1660(3) 0.36260(18) 0.68240(13) 0.1023(10) Uani 1 1 d . . .

loop_
_atom_site_aniso_label
_atom_site_aniso_U_11
_atom_site_aniso_U_22
_atom_site_aniso_U_33
_atom_site_aniso_U_23
_atom_site_aniso_U_13
_atom_site_aniso_U_12
C1 0.048(5) 0.042(4) 0.036(4) 0.020(3) 0.005(3) 0.013(3)
C2 0.032(4) 0.028(3) 0.036(4) 0.015(3) 0.004(3) 0.003(2)
C3 0.035(4) 0.029(3) 0.039(4) 0.009(3) 0.011(3) 0.010(3)
C4 0.035(4) 0.033(3) 0.023(3) 0.005(3) 0.008(3) 0.008(3)
C5 0.026(3) 0.030(3) 0.010(3) 0.004(2) -0.001(3) 0.003(2)
C6 0.020(3) 0.031(3) 0.011(3) 0.003(2) -0.003(2) 0.001(2)
C7 0.031(4) 0.031(3) 0.019(3) 0.011(2) 0.006(3) 0.007(2)
C8 0.042(4) 0.033(3) 0.025(3) 0.013(3) 0.007(3) 0.009(3)
C9 0.042(4) 0.029(3) 0.021(3) 0.003(2) 0.007(3) 0.012(3)
C10 0.037(4) 0.031(3) 0.012(3) 0.000(2) 0.010(3) 0.005(2)
C11 0.046(4) 0.044(4) 0.017(3) 0.002(3) 0.005(3) 0.010(3)
C12 0.028(3) 0.026(3) 0.015(3) 0.007(2) 0.006(3) 0.004(2)
C13 0.025(3) 0.033(3) 0.019(3) 0.008(2) -0.001(3) 0.009(2)
C14 0.032(4) 0.036(3) 0.016(3) 0.008(2) 0.010(3) 0.012(2)
C15 0.025(3) 0.026(3) 0.012(3) 0.003(2) 0.002(3) 0.005(2)
C16 0.023(3) 0.044(3) 0.012(3) 0.008(2) 0.003(3) 0.008(2)
C17 0.033(4) 0.032(3) 0.018(3) 0.008(2) 0.009(3) 0.006(2)
C18 0.042(4) 0.046(4) 0.019(3) 0.006(3) 0.003(3) -0.008(3)
C19 0.028(3) 0.028(3) 0.015(3) 0.001(2) 0.002(3) 0.003(2)
C20 0.029(4) 0.025(3) 0.028(4) 0.006(2) 0.007(3) -0.003(2)
C21 0.028(3) 0.027(3) 0.020(3) 0.010(2) 0.009(3) 0.007(2)
C22 0.027(3) 0.023(3) 0.017(3) 0.007(2) 0.007(3) 0.007(2)
C23 0.025(3) 0.023(3) 0.019(3) 0.006(2) 0.010(3) 0.010(2)
C24 0.025(3) 0.023(3) 0.016(3) 0.001(2) 0.003(3) 0.006(2)
C25 0.040(4) 0.026(3) 0.028(4) 0.001(3) 0.011(3) 0.006(3)
C26 0.036(4) 0.019(3) 0.047(4) 0.002(3) 0.006(3) -0.001(2)
C27 0.035(4) 0.030(3) 0.048(4) 0.021(3) 0.004(3) -0.002(3)
C28 0.063(6) 0.077(5) 0.068(6) 0.054(5) -0.011(5) -0.025(4)
C29 0.059(5) 0.039(3) 0.016(3) 0.002(3) 0.001(3) -0.004(3)
C30 0.043(4) 0.026(3) 0.010(3) -0.004(2) -0.001(3) 0.001(2)
C31 0.054(5) 0.023(3) 0.028(4) 0.006(3) 0.010(3) 0.002(3)
C32 0.050(4) 0.030(3) 0.019(3) 0.011(3) 0.002(3) 0.001(3)
C33 0.031(4) 0.029(3) 0.017(3) 0.005(2) 0.008(3) -0.001(2)
C34 0.028(4) 0.036(3) 0.015(3) 0.008(2) 0.011(3) 0.005(2)
C35 0.027(4) 0.031(3) 0.020(3) 0.007(2) 0.006(3) 0.003(2)
C36 0.039(4) 0.031(3) 0.022(3) 0.001(3) 0.003(3) -0.006(3)
C37 0.040(4) 0.031(3) 0.042(4) 0.009(3) 0.008(3) -0.006(3)
C38 0.034(4) 0.032(3) 0.039(4) 0.018(3) 0.012(3) -0.003(3)
C39 0.048(5) 0.049(4) 0.054(5) 0.033(4) 0.012(4) 0.002(3)
C40 0.031(4) 0.030(3) 0.009(3) 0.002(2) 0.002(3) 0.000(2)
C41 0.032(4) 0.033(3) 0.020(3) 0.006(2) 0.012(3) 0.002(2)
C42 0.028(4) 0.034(3) 0.017(3) 0.004(2) 0.000(3) -0.001(2)
C43 0.032(3) 0.017(2) 0.013(3) 0.001(2) 0.007(3) 0.002(2)
C44 0.032(4) 0.032(3) 0.017(3) 0.011(2) 0.005(3) 0.001(2)
C45 0.028(3) 0.028(3) 0.017(3) 0.004(2) 0.001(3) 0.000(2)
C46 0.080(6) 0.067(5) 0.054(5) 0.040(4) 0.028(5) 0.052(4)
C47 0.036(4) 0.037(3) 0.045(4) 0.022(3) 0.015(3) 0.014(3)
C48 0.048(5) 0.033(3) 0.034(4) 0.003(3) 0.016(3) 0.014(3)
C49 0.044(4) 0.029(3) 0.023(3) 0.001(3) 0.005(3) 0.010(3)
C50 0.026(3) 0.019(3) 0.022(3) 0.004(2) 0.009(3) 0.004(2)
C51 0.027(3) 0.019(3) 0.010(3) 0.003(2) 0.001(2) -0.002(2)
C52 0.026(3) 0.023(3) 0.018(3) 0.010(2) 0.004(3) 0.002(2)
C53 0.032(4) 0.031(3) 0.021(3) 0.014(2) 0.008(3) 0.009(2)
C54 0.037(4) 0.029(3) 0.023(3) 0.011(2) 0.014(3) 0.012(2)
C55 0.028(3) 0.029(3) 0.018(3) 0.007(2) 0.007(3) 0.001(2)
C56 0.048(4) 0.041(3) 0.016(3) 0.004(3) 0.006(3) 0.013(3)
C57 0.058(5) 0.042(4) 0.040(4) 0.026(3) 0.015(4) 0.016(3)
C58 0.103(8) 0.063(5) 0.059(6) 0.025(4) -0.007(6) -0.021(5)
B1 0.024(4) 0.037(4) 0.025(4) 0.016(3) 0.005(3) 0.007(3)
B2 0.026(4) 0.036(3) 0.013(3) 0.008(3) 0.007(3) 0.006(3)
N1 0.024(3) 0.028(2) 0.022(3) 0.009(2) 0.003(2) 0.0038(19)
N2 0.026(3) 0.031(2) 0.011(2) 0.0049(19) 0.004(2) 0.0046(19)
N3 0.026(3) 0.021(2) 0.015(2) 0.0039(18) 0.001(2) 0.0042(18)
N4 0.025(3) 0.026(2) 0.025(3) 0.014(2) 0.001(2) 0.0003(19)
N5 0.032(3) 0.026(2) 0.013(3) 0.0050(19) 0.002(2) 0.0013(19)
N6 0.031(3) 0.030(3) 0.024(3) 0.013(2) 0.009(2) 0.003(2)
N7 0.031(3) 0.027(2) 0.025(3) 0.015(2) 0.008(2) 0.009(2)
N8 0.030(3) 0.023(2) 0.012(2) 0.0047(18) 0.004(2) 0.0018(19)
F1 0.031(2) 0.0449(19) 0.0197(19) 0.0061(15) -0.0071(16) 0.0052(15)
F2 0.045(2) 0.0420(19) 0.0270(19) 0.0159(15) 0.0171(18) 0.0049(16)
F3 0.036(2) 0.050(2) 0.0238(19) 0.0146(15) 0.0150(17) 0.0091(15)
F4 0.031(2) 0.0390(18) 0.0235(19) 0.0131(15) 0.0026(16) 0.0084(14)
Ni1 0.0378(5) 0.0286(4) 0.0164(4) 0.0120(3) 0.0043(3) 0.0056(3)
Cl1 0.0489(12) 0.0609(10) 0.0455(11) 0.0214(8) 0.0171(9) 0.0262(8)
Cl2 0.0800(16) 0.0483(10) 0.0843(15) 0.0372(10) 0.0376(13) 0.0199(10)
Cl3 0.0488(12) 0.0587(11) 0.0615(13) 0.0206(9) 0.0161(10) 0.0136(8)
Cl4 0.136(3) 0.0815(15) 0.0419(13) 0.0255(11) 0.0038(14) -0.0175(14)
Cl5 0.129(3) 0.0876(18) 0.099(2) 0.0419(16) -0.004(2) 0.0035(16)
Cl6 0.161(3) 0.0836(16) 0.0491(15) 0.0187(12) 0.0180(17) 0.0071(16)

loop_
_atom_type_symbol
_atom_type_description
_atom_type_scat_dispersion_real
_atom_type_scat_dispersion_imag
_atom_type_scat_source
C C 0.0033 0.0016 'International Tables Vol C Tables 4.2.6.8 and 6.1.1.4'
H H 0.0000 0.0000 'International Tables Vol C Tables 4.2.6.8 and 6.1.1.4'
B B 0.0013 0.0007 'International Tables Vol C Tables 4.2.6.8 and 6.1.1.4'
N N 0.0061 0.0033 'International Tables Vol C Tables 4.2.6.8 and 6.1.1.4'
F F 0.0171 0.0103 'International Tables Vol C Tables 4.2.6.8 and 6.1.1.4'
Ni Ni 0.3393 1.1124 'International Tables Vol C Tables 4.2.6.8 and 6.1.1.4'
Cl Cl 0.1484 0.1585 'International Tables Vol C Tables 4.2.6.8 and 6.1.1.4'

loop_
_geom_angle_atom_site_label_1
_geom_angle_atom_site_label_2
_geom_angle_atom_site_label_3
_geom_angle
_geom_angle_site_symmetry_1
_geom_angle_site_symmetry_3
_geom_angle_publ_flag
C2 C1 H1A 109.5 . . ?
C2 C1 H1B 109.5 . . ?
H1A C1 H1B 109.5 . . ?
C2 C1 H1C 109.5 . . ?
H1A C1 H1C 109.5 . . ?
H1B C1 H1C 109.5 . . ?
N1 C2 C3 110.7(5) . . ?
N1 C2 C1 121.6(5) . . ?
C3 C2 C1 127.8(5) . . ?
C4 C3 C2 106.9(5) . . ?
C4 C3 H3 126.6 . . ?
C2 C3 H3 126.6 . . ?
C3 C4 C5 107.9(5) . . ?
C3 C4 H4 126.1 . . ?
C5 C4 H4 126.1 . . ?
N1 C5 C6 121.3(4) . . ?
N1 C5 C4 107.6(4) . . ?
C6 C5 C4 131.0(5) . . ?
C5 C6 C7 120.5(5) . . ?
C5 C6 C12 119.9(4) . . ?
C7 C6 C12 119.5(4) . . ?
N2 C7 C6 121.3(4) . . ?
N2 C7 C8 107.4(4) . . ?
C6 C7 C8 131.2(5) . . ?
C9 C8 C7 107.6(5) . . ?
C9 C8 H8 126.2 . . ?
C7 C8 H8 126.2 . . ?
C8 C9 C10 107.8(5) . . ?
C8 C9 H9 126.1 . . ?
C10 C9 H9 126.1 . . ?
N2 C10 C9 108.3(5) . . ?
N2 C10 C11 123.7(5) . . ?
C9 C10 C11 128.0(5) . . ?
C10 C11 H11A 109.5 . . ?
C10 C11 H11B 109.5 . . ?
H11A C11 H11B 109.5 . . ?
C10 C11 H11C 109.5 . . ?
H11A C11 H11C 109.5 . . ?
H11B C11 H11C 109.5 . . ?
C13 C12 C17 118.5(5) . . ?
C13 C12 C6 120.3(5) . . ?
C17 C12 C6 121.1(5) . . ?
C12 C13 C14 120.8(5) . . ?
C12 C13 H13 119.6 . . ?
C14 C13 H13 119.6 . . ?
C15 C14 C13 120.1(5) . . ?
C15 C14 H14 120.0 . . ?
C13 C14 H14 120.0 . . ?
C14 C15 C16 119.5(5) . . ?
C14 C15 C23 119.5(5) . . ?
C16 C15 C23 121.0(5) . . ?
C17 C16 C15 120.0(5) . . ?
C17 C16 H16 120.0 . . ?
C15 C16 H16 120.0 . . ?
C12 C17 C16 121.0(5) . . ?
C12 C17 H17 119.5 . . ?
C16 C17 H17 119.5 . . ?
C19 C18 H18A 109.5 . . ?
C19 C18 H18B 109.5 . . ?
H18A C18 H18B 109.5 . . ?
C19 C18 H18C 109.5 . . ?
H18A C18 H18C 109.5 . . ?
H18B C18 H18C 109.5 . . ?
N3 C19 C20 110.9(5) . . ?
N3 C19 C18 121.4(5) . . ?
C20 C19 C18 127.6(5) . . ?
C21 C20 C19 106.4(5) . . ?
C21 C20 H20 126.8 . . ?
C19 C20 H20 126.8 . . ?
C20 C21 C22 107.9(5) . . ?
C20 C21 H21 126.0 . . ?
C22 C21 H21 126.0 . . ?
C23 C22 N3 123.5(5) . . ?
C23 C22 C21 128.5(5) . . ?
N3 C22 C21 107.9(5) . . ?
C22 C23 C24 125.7(5) . . ?
C22 C23 C15 118.1(5) . . ?
C24 C23 C15 116.2(5) . . ?
N4 C24 C23 123.5(5) . . ?
N4 C24 C25 108.7(5) . . ?
C23 C24 C25 127.8(5) . . ?
C26 C25 C24 107.0(5) . . ?
C26 C25 H25 126.5 . . ?
C24 C25 H25 126.5 . . ?
C25 C26 C27 107.1(5) . . ?
C25 C26 H26 126.5 . . ?
C27 C26 H26 126.5 . . ?
N4 C27 C26 111.2(5) . . ?
N4 C27 C28 120.1(6) . . ?
C26 C27 C28 128.6(6) . . ?
C27 C28 H28A 109.5 . . ?
C27 C28 H28B 109.5 . . ?
H28A C28 H28B 109.5 . . ?
C27 C28 H28C 109.5 . . ?
H28A C28 H28C 109.5 . . ?
H28B C28 H28C 109.5 . . ?
C30 C29 H29A 109.5 . . ?
C30 C29 H29B 109.5 . . ?
H29A C29 H29B 109.5 . . ?
C30 C29 H29C 109.5 . . ?
H29A C29 H29C 109.5 . . ?
H29B C29 H29C 109.5 . . ?
N5 C30 C31 108.6(5) . . ?
N5 C30 C29 123.2(5) . . ?
C31 C30 C29 128.2(5) . . ?
C32 C31 C30 108.1(5) . . ?
C32 C31 H31 125.9 . . ?
C30 C31 H31 125.9 . . ?
C31 C32 C33 107.6(5) . . ?
C31 C32 H32 126.2 . . ?
C33 C32 H32 126.2 . . ?
N5 C33 C34 121.1(5) . . ?
N5 C33 C32 107.6(5) . . ?
C34 C33 C32 131.2(5) . . ?
C33 C34 C35 120.8(5) . . ?
C33 C34 C40 118.8(5) . . ?
C35 C34 C40 120.3(5) . . ?
C34 C35 N6 120.6(5) . . ?
C34 C35 C36 131.3(5) . . ?
N6 C35 C36 108.0(5) . . ?
C37 C36 C35 107.4(5) . . ?
C37 C36 H36 126.3 . . ?
C35 C36 H36 126.3 . . ?
C36 C37 C38 108.0(5) . . ?
C36 C37 H37 126.0 . . ?
C38 C37 H37 126.0 . . ?
N6 C38 C37 109.8(5) . . ?
N6 C38 C39 121.5(5) . . ?
C37 C38 C39 128.7(5) . . ?
C38 C39 H39A 109.5 . . ?
C38 C39 H39B 109.5 . . ?
H39A C39 H39B 109.5 . . ?
C38 C39 H39C 109.5 . . ?
H39A C39 H39C 109.5 . . ?
H39B C39 H39C 109.5 . . ?
C45 C40 C41 119.9(5) . . ?
C45 C40 C34 120.4(5) . . ?
C41 C40 C34 119.7(5) . . ?
C42 C41 C40 119.7(5) . . ?
C42 C41 H41 120.2 . . ?
C40 C41 H41 120.2 . . ?
C41 C42 C43 121.1(6) . . ?
C41 C42 H42 119.5 . . ?
C43 C42 H42 119.5 . . ?
C44 C43 C42 118.7(5) . . ?
C44 C43 C51 121.6(5) . . ?
C42 C43 C51 119.8(5) . . ?
C43 C44 C45 121.2(5) . . ?
C43 C44 H44 119.4 . . ?
C45 C44 H44 119.4 . . ?
C40 C45 C44 119.4(5) . . ?
C40 C45 H45 120.3 . . ?
C44 C45 H45 120.3 . . ?
C47 C46 H46A 109.5 . . ?
C47 C46 H46B 109.5 . . ?
H46A C46 H46B 109.5 . . ?
C47 C46 H46C 109.5 . . ?
H46A C46 H46C 109.5 . . ?
H46B C46 H46C 109.5 . . ?
N7 C47 C48 111.5(5) . . ?
N7 C47 C46 120.1(6) . . ?
C48 C47 C46 128.5(6) . . ?
C49 C48 C47 106.8(5) . . ?
C49 C48 H48 126.6 . . ?
C47 C48 H48 126.6 . . ?
C48 C49 C50 107.6(5) . . ?
C48 C49 H49 126.2 . . ?
C50 C49 H49 126.2 . . ?
N7 C50 C51 123.5(4) . . ?
N7 C50 C49 108.6(4) . . ?
C51 C50 C49 127.9(5) . . ?
C50 C51 C52 124.7(4) . . ?
C50 C51 C43 117.7(4) . . ?
C52 C51 C43 117.5(4) . . ?
N8 C52 C51 124.6(4) . . ?
N8 C52 C53 107.6(4) . . ?
C51 C52 C53 127.7(5) . . ?
C54 C53 C52 107.5(5) . . ?
C54 C53 H53 126.3 . . ?
C52 C53 H53 126.3 . . ?
C53 C54 C55 106.9(5) . . ?
C53 C54 H54 126.6 . . ?
C55 C54 H54 126.6 . . ?
N8 C55 C54 111.1(5) . . ?
N8 C55 C56 121.1(5) . . ?
C54 C55 C56 127.9(5) . . ?
C55 C56 H56A 109.5 . . ?
C55 C56 H56B 109.5 . . ?
H56A C56 H56B 109.5 . . ?
C55 C56 H56C 109.5 . . ?
H56A C56 H56C 109.5 . . ?
H56B C56 H56C 109.5 . . ?
Cl3 C57 Cl1 110.4(4) . . ?
Cl3 C57 Cl2 111.6(3) . . ?
Cl1 C57 Cl2 110.1(4) . . ?
Cl3 C57 H57 108.2 . . ?
Cl1 C57 H57 108.2 . . ?
Cl2 C57 H57 108.2 . . ?
Cl6 C58 Cl4 110.6(5) . . ?
Cl6 C58 Cl5 111.6(5) . . ?
Cl4 C58 Cl5 107.5(6) . . ?
Cl6 C58 H58 109.0 . . ?
Cl4 C58 H58 109.0 . . ?
Cl5 C58 H58 109.0 . . ?
F1 B1 F2 111.0(5) . . ?
F1 B1 N2 110.6(5) . . ?
F2 B1 N2 109.2(5) . . ?
F1 B1 N1 110.9(5) . . ?
F2 B1 N1 109.1(5) . . ?
N2 B1 N1 105.8(4) . . ?
F3 B2 F4 108.8(4) . . ?
F3 B2 N5 110.8(5) . . ?
F4 B2 N5 110.0(5) . . ?
F3 B2 N6 109.8(5) . . ?
F4 B2 N6 110.1(4) . . ?
N5 B2 N6 107.3(4) . . ?
C2 N1 C5 107.0(4) . . ?
C2 N1 B1 127.5(4) . . ?
C5 N1 B1 125.4(4) . . ?
C10 N2 C7 108.9(4) . . ?
C10 N2 B1 125.7(5) . . ?
C7 N2 B1 125.4(4) . . ?
C19 N3 C22 106.9(4) . . ?
C19 N3 Ni1 125.4(4) . . ?
C22 N3 Ni1 127.6(3) . . ?
C27 N4 C24 106.0(5) . . ?
C27 N4 Ni1 125.6(4) . . ?
C24 N4 Ni1 127.9(4) . . ?
C30 N5 C33 108.0(4) . . ?
C30 N5 B2 126.8(5) . . ?
C33 N5 B2 125.2(4) . . ?
C38 N6 C35 106.8(5) . . ?
C38 N6 B2 128.2(4) . . ?
C35 N6 B2 124.9(4) . . ?
C47 N7 C50 105.6(4) . . ?
C47 N7 Ni1 125.5(4) . . ?
C50 N7 Ni1 128.7(3) . . ?
C55 N8 C52 106.9(4) . . ?
C55 N8 Ni1 125.8(3) . . ?
C52 N8 Ni1 127.1(3) . . ?
N8 Ni1 N7 91.24(17) . . ?
N8 Ni1 N3 119.58(19) . . ?
N7 Ni1 N3 114.40(17) . . ?
N8 Ni1 N4 115.73(17) . . ?
N7 Ni1 N4 127.2(2) . . ?
N3 Ni1 N4 91.47(17) . . ?

loop_
_geom_bond_atom_site_label_1
_geom_bond_atom_site_label_2
_geom_bond_distance
_geom_bond_site_symmetry_2
_geom_bond_publ_flag
C1 C2 1.511(8) . ?
C1 H1A 0.9800 . ?
C1 H1B 0.9800 . ?
C1 H1C 0.9800 . ?
C2 N1 1.361(6) . ?
C2 C3 1.378(8) . ?
C3 C4 1.373(8) . ?
C3 H3 0.9500 . ?
C4 C5 1.413(7) . ?
C4 H4 0.9500 . ?
C5 N1 1.385(6) . ?
C5 C6 1.392(7) . ?
C6 C7 1.390(7) . ?
C6 C12 1.483(7) . ?
C7 N2 1.386(6) . ?
C7 C8 1.416(7) . ?
C8 C9 1.386(8) . ?
C8 H8 0.9500 . ?
C9 C10 1.404(8) . ?
C9 H9 0.9500 . ?
C10 N2 1.372(7) . ?
C10 C11 1.480(8) . ?
C11 H11A 0.9800 . ?
C11 H11B 0.9800 . ?
C11 H11C 0.9800 . ?
C12 C13 1.379(8) . ?
C12 C17 1.390(8) . ?
C13 C14 1.396(7) . ?
C13 H13 0.9500 . ?
C14 C15 1.381(8) . ?
C14 H14 0.9500 . ?
C15 C16 1.385(8) . ?
C15 C23 1.498(7) . ?
C16 C17 1.385(7) . ?
C16 H16 0.9500 . ?
C17 H17 0.9500 . ?
C18 C19 1.483(8) . ?
C18 H18A 0.9800 . ?
C18 H18B 0.9800 . ?
C18 H18C 0.9800 . ?
C19 N3 1.336(7) . ?
C19 C20 1.410(7) . ?
C20 C21 1.369(8) . ?
C20 H20 0.9500 . ?
C21 C22 1.411(7) . ?
C21 H21 0.9500 . ?
C22 C23 1.404(8) . ?
C22 N3 1.404(6) . ?
C23 C24 1.409(8) . ?
C24 N4 1.394(6) . ?
C24 C25 1.414(8) . ?
C25 C26 1.363(8) . ?
C25 H25 0.9500 . ?
C26 C27 1.396(9) . ?
C26 H26 0.9500 . ?
C27 N4 1.344(7) . ?
C27 C28 1.507(9) . ?
C28 H28A 0.9800 . ?
C28 H28B 0.9800 . ?
C28 H28C 0.9800 . ?
C29 C30 1.474(8) . ?
C29 H29A 0.9800 . ?
C29 H29B 0.9800 . ?
C29 H29C 0.9800 . ?
C30 N5 1.364(7) . ?
C30 C31 1.399(8) . ?
C31 C32 1.365(8) . ?
C31 H31 0.9500 . ?
C32 C33 1.411(7) . ?
C32 H32 0.9500 . ?
C33 N5 1.388(6) . ?
C33 C34 1.399(8) . ?
C34 C35 1.398(7) . ?
C34 C40 1.490(7) . ?
C35 N6 1.401(7) . ?
C35 C36 1.413(8) . ?
C36 C37 1.368(8) . ?
C36 H36 0.9500 . ?
C37 C38 1.393(9) . ?
C37 H37 0.9500 . ?
C38 N6 1.363(7) . ?
C38 C39 1.498(8) . ?
C39 H39A 0.9800 . ?
C39 H39B 0.9800 . ?
C39 H39C 0.9800 . ?
C40 C45 1.384(8) . ?
C40 C41 1.400(8) . ?
C41 C42 1.374(7) . ?
C41 H41 0.9500 . ?
C42 C43 1.401(8) . ?
C42 H42 0.9500 . ?
C43 C44 1.373(8) . ?
C43 C51 1.492(7) . ?
C44 C45 1.397(7) . ?
C44 H44 0.9500 . ?
C45 H45 0.9500 . ?
C46 C47 1.495(8) . ?
C46 H46A 0.9800 . ?
C46 H46B 0.9800 . ?
C46 H46C 0.9800 . ?
C47 N7 1.353(7) . ?
C47 C48 1.391(8) . ?
C48 C49 1.350(8) . ?
C48 H48 0.9500 . ?
C49 C50 1.420(7) . ?
C49 H49 0.9500 . ?
C50 N7 1.384(6) . ?
C50 C51 1.402(7) . ?
C51 C52 1.409(7) . ?
C52 N8 1.398(6) . ?
C52 C53 1.421(7) . ?
C53 C54 1.363(7) . ?
C53 H53 0.9500 . ?
C54 C55 1.399(7) . ?
C54 H54 0.9500 . ?
C55 N8 1.335(7) . ?
C55 C56 1.480(7) . ?
C56 H56A 0.9800 . ?
C56 H56B 0.9800 . ?
C56 H56C 0.9800 . ?
C57 Cl3 1.743(7) . ?
C57 Cl1 1.747(7) . ?
C57 Cl2 1.764(6) . ?
C57 H57 1.0000 . ?
C58 Cl6 1.704(9) . ?
C58 Cl4 1.764(8) . ?
C58 Cl5 1.811(11) . ?
C58 H58 1.0000 . ?
B1 F1 1.364(8) . ?
B1 F2 1.393(7) . ?
B1 N2 1.561(7) . ?
B1 N1 1.563(8) . ?
B2 F3 1.377(7) . ?
B2 F4 1.393(7) . ?
B2 N5 1.544(7) . ?
B2 N6 1.549(8) . ?
N3 Ni1 1.967(4) . ?
N4 Ni1 1.965(5) . ?
N7 Ni1 1.961(4) . ?
N8 Ni1 1.959(4) . ?

loop_
_geom_torsion_atom_site_label_1
_geom_torsion_atom_site_label_2
_geom_torsion_atom_site_label_3
_geom_torsion_atom_site_label_4
_geom_torsion
_geom_torsion_site_symmetry_1
_geom_torsion_site_symmetry_2
_geom_torsion_site_symmetry_3
_geom_torsion_site_symmetry_4
_geom_torsion_publ_flag
N1 C2 C3 C4 0.0(7) . . . . ?
C1 C2 C3 C4 -179.1(6) . . . . ?
C2 C3 C4 C5 -0.8(7) . . . . ?
C3 C4 C5 N1 1.4(7) . . . . ?
C3 C4 C5 C6 178.0(6) . . . . ?
N1 C5 C6 C7 0.3(9) . . . . ?
C4 C5 C6 C7 -175.9(6) . . . . ?
N1 C5 C6 C12 -176.0(5) . . . . ?
C4 C5 C6 C12 7.8(10) . . . . ?
C5 C6 C7 N2 -2.2(9) . . . . ?
C12 C6 C7 N2 174.1(5) . . . . ?
C5 C6 C7 C8 -178.4(6) . . . . ?
C12 C6 C7 C8 -2.1(10) . . . . ?
N2 C7 C8 C9 -0.3(7) . . . . ?
C6 C7 C8 C9 176.3(6) . . . . ?
C7 C8 C9 C10 -0.7(7) . . . . ?
C8 C9 C10 N2 1.5(7) . . . . ?
C8 C9 C10 C11 -177.1(6) . . . . ?
C5 C6 C12 C13 57.6(7) . . . . ?
C7 C6 C12 C13 -118.7(6) . . . . ?
C5 C6 C12 C17 -124.8(6) . . . . ?
C7 C6 C12 C17 58.9(7) . . . . ?
C17 C12 C13 C14 -0.7(8) . . . . ?
C6 C12 C13 C14 177.0(5) . . . . ?
C12 C13 C14 C15 0.3(8) . . . . ?
C13 C14 C15 C16 1.1(8) . . . . ?
C13 C14 C15 C23 -178.5(5) . . . . ?
C14 C15 C16 C17 -2.1(8) . . . . ?
C23 C15 C16 C17 177.5(5) . . . . ?
C13 C12 C17 C16 -0.4(8) . . . . ?
C6 C12 C17 C16 -178.0(5) . . . . ?
C15 C16 C17 C12 1.8(8) . . . . ?
N3 C19 C20 C21 -0.3(7) . . . . ?
C18 C19 C20 C21 -179.0(6) . . . . ?
C19 C20 C21 C22 -0.1(6) . . . . ?
C20 C21 C22 C23 176.7(5) . . . . ?
C20 C21 C22 N3 0.4(6) . . . . ?
N3 C22 C23 C24 0.6(9) . . . . ?
C21 C22 C23 C24 -175.2(5) . . . . ?
N3 C22 C23 C15 179.3(5) . . . . ?
C21 C22 C23 C15 3.5(8) . . . . ?
C14 C15 C23 C22 -116.7(6) . . . . ?
C16 C15 C23 C22 63.7(7) . . . . ?
C14 C15 C23 C24 62.1(6) . . . . ?
C16 C15 C23 C24 -117.5(6) . . . . ?
C22 C23 C24 N4 3.2(9) . . . . ?
C15 C23 C24 N4 -175.5(5) . . . . ?
C22 C23 C24 C25 -174.1(5) . . . . ?
C15 C23 C24 C25 7.1(8) . . . . ?
N4 C24 C25 C26 1.5(6) . . . . ?
C23 C24 C25 C26 179.2(5) . . . . ?
C24 C25 C26 C27 -1.2(7) . . . . ?
C25 C26 C27 N4 0.5(7) . . . . ?
C25 C26 C27 C28 175.8(7) . . . . ?
N5 C30 C31 C32 2.0(8) . . . . ?
C29 C30 C31 C32 -176.8(7) . . . . ?
C30 C31 C32 C33 -1.8(8) . . . . ?
C31 C32 C33 N5 0.9(7) . . . . ?
C31 C32 C33 C34 176.7(7) . . . . ?
N5 C33 C34 C35 -3.1(9) . . . . ?
C32 C33 C34 C35 -178.4(6) . . . . ?
N5 C33 C34 C40 173.9(5) . . . . ?
C32 C33 C34 C40 -1.4(10) . . . . ?
C33 C34 C35 N6 0.6(9) . . . . ?
C40 C34 C35 N6 -176.3(5) . . . . ?
C33 C34 C35 C36 -176.5(6) . . . . ?
C40 C34 C35 C36 6.6(10) . . . . ?
C34 C35 C36 C37 177.4(6) . . . . ?
N6 C35 C36 C37 0.0(7) . . . . ?
C35 C36 C37 C38 0.4(8) . . . . ?
C36 C37 C38 N6 -0.7(8) . . . . ?
C36 C37 C38 C39 -178.9(7) . . . . ?
C33 C34 C40 C45 60.3(7) . . . . ?
C35 C34 C40 C45 -122.7(6) . . . . ?
C33 C34 C40 C41 -118.2(6) . . . . ?
C35 C34 C40 C41 58.7(7) . . . . ?
C45 C40 C41 C42 -1.0(8) . . . . ?
C34 C40 C41 C42 177.6(5) . . . . ?
C40 C41 C42 C43 1.2(8) . . . . ?
C41 C42 C43 C44 -0.8(7) . . . . ?
C41 C42 C43 C51 178.6(5) . . . . ?
C42 C43 C44 C45 0.1(7) . . . . ?
C51 C43 C44 C45 -179.3(4) . . . . ?
C41 C40 C45 C44 0.3(8) . . . . ?
C34 C40 C45 C44 -178.2(5) . . . . ?
C43 C44 C45 C40 0.1(8) . . . . ?
N7 C47 C48 C49 -0.6(8) . . . . ?
C46 C47 C48 C49 179.4(7) . . . . ?
C47 C48 C49 C50 0.2(8) . . . . ?
C48 C49 C50 N7 0.2(7) . . . . ?
C48 C49 C50 C51 177.6(6) . . . . ?
N7 C50 C51 C52 0.4(9) . . . . ?
C49 C50 C51 C52 -176.7(6) . . . . ?
N7 C50 C51 C43 -177.3(5) . . . . ?
C49 C50 C51 C43 5.7(9) . . . . ?
C44 C43 C51 C50 -123.3(6) . . . . ?
C42 C43 C51 C50 57.3(6) . . . . ?
C44 C43 C51 C52 58.8(7) . . . . ?
C42 C43 C51 C52 -120.5(6) . . . . ?
C50 C51 C52 N8 1.1(9) . . . . ?
C43 C51 C52 N8 178.8(5) . . . . ?
C50 C51 C52 C53 -175.1(6) . . . . ?
C43 C51 C52 C53 2.6(8) . . . . ?
N8 C52 C53 C54 -1.1(6) . . . . ?
C51 C52 C53 C54 175.7(5) . . . . ?
C52 C53 C54 C55 0.5(7) . . . . ?
C53 C54 C55 N8 0.3(7) . . . . ?
C53 C54 C55 C56 -179.3(6) . . . . ?
C3 C2 N1 C5 0.9(7) . . . . ?
C1 C2 N1 C5 -180.0(6) . . . . ?
C3 C2 N1 B1 -176.4(5) . . . . ?
C1 C2 N1 B1 2.7(9) . . . . ?
C6 C5 N1 C2 -178.3(5) . . . . ?
C4 C5 N1 C2 -1.4(6) . . . . ?
C6 C5 N1 B1 -1.0(8) . . . . ?
C4 C5 N1 B1 176.0(5) . . . . ?
F1 B1 N1 C2 -60.3(7) . . . . ?
F2 B1 N1 C2 62.3(7) . . . . ?
N2 B1 N1 C2 179.7(5) . . . . ?
F1 B1 N1 C5 122.9(5) . . . . ?
F2 B1 N1 C5 -114.6(6) . . . . ?
N2 B1 N1 C5 2.9(7) . . . . ?
C9 C10 N2 C7 -1.7(7) . . . . ?
C11 C10 N2 C7 177.0(6) . . . . ?
C9 C10 N2 B1 177.6(5) . . . . ?
C11 C10 N2 B1 -3.6(9) . . . . ?
C6 C7 N2 C10 -175.7(5) . . . . ?
C8 C7 N2 C10 1.3(7) . . . . ?
C6 C7 N2 B1 4.9(9) . . . . ?
C8 C7 N2 B1 -178.1(5) . . . . ?
F1 B1 N2 C10 55.7(7) . . . . ?
F2 B1 N2 C10 -66.8(7) . . . . ?
N1 B1 N2 C10 175.9(5) . . . . ?
F1 B1 N2 C7 -125.0(6) . . . . ?
F2 B1 N2 C7 112.5(6) . . . . ?
N1 B1 N2 C7 -4.8(7) . . . . ?
C20 C19 N3 C22 0.5(6) . . . . ?
C18 C19 N3 C22 179.3(5) . . . . ?
C20 C19 N3 Ni1 -175.7(4) . . . . ?
C18 C19 N3 Ni1 3.0(8) . . . . ?
C23 C22 N3 C19 -177.1(5) . . . . ?
C21 C22 N3 C19 -0.6(6) . . . . ?
C23 C22 N3 Ni1 -1.0(7) . . . . ?
C21 C22 N3 Ni1 175.6(4) . . . . ?
C26 C27 N4 C24 0.5(7) . . . . ?
C28 C27 N4 C24 -175.3(6) . . . . ?
C26 C27 N4 Ni1 -172.2(4) . . . . ?
C28 C27 N4 Ni1 12.0(9) . . . . ?
C23 C24 N4 C27 -179.0(5) . . . . ?
C25 C24 N4 C27 -1.2(6) . . . . ?
C23 C24 N4 Ni1 -6.5(8) . . . . ?
C25 C24 N4 Ni1 171.3(4) . . . . ?
C31 C30 N5 C33 -1.4(7) . . . . ?
C29 C30 N5 C33 177.5(6) . . . . ?
C31 C30 N5 B2 177.8(5) . . . . ?
C29 C30 N5 B2 -3.3(10) . . . . ?
C34 C33 N5 C30 -176.0(6) . . . . ?
C32 C33 N5 C30 0.3(7) . . . . ?
C34 C33 N5 B2 4.8(9) . . . . ?
C32 C33 N5 B2 -178.9(5) . . . . ?
F3 B2 N5 C30 57.5(8) . . . . ?
F4 B2 N5 C30 -62.8(7) . . . . ?
N6 B2 N5 C30 177.4(5) . . . . ?
F3 B2 N5 C33 -123.5(6) . . . . ?
F4 B2 N5 C33 116.2(6) . . . . ?
N6 B2 N5 C33 -3.6(8) . . . . ?
C37 C38 N6 C35 0.7(7) . . . . ?
C39 C38 N6 C35 179.1(6) . . . . ?
C37 C38 N6 B2 -177.6(6) . . . . ?
C39 C38 N6 B2 0.7(10) . . . . ?
C34 C35 N6 C38 -178.2(6) . . . . ?
C36 C35 N6 C38 -0.5(7) . . . . ?
C34 C35 N6 B2 0.2(9) . . . . ?
C36 C35 N6 B2 178.0(5) . . . . ?
F3 B2 N6 C38 -60.3(7) . . . . ?
F4 B2 N6 C38 59.4(8) . . . . ?
N5 B2 N6 C38 179.1(5) . . . . ?
F3 B2 N6 C35 121.6(5) . . . . ?
F4 B2 N6 C35 -118.6(5) . . . . ?
N5 B2 N6 C35 1.1(7) . . . . ?
C48 C47 N7 C50 0.7(7) . . . . ?
C46 C47 N7 C50 -179.2(6) . . . . ?
C48 C47 N7 Ni1 -174.8(4) . . . . ?
C46 C47 N7 Ni1 5.3(9) . . . . ?
C51 C50 N7 C47 -178.1(5) . . . . ?
C49 C50 N7 C47 -0.6(6) . . . . ?
C51 C50 N7 Ni1 -2.8(8) . . . . ?
C49 C50 N7 Ni1 174.7(4) . . . . ?
C54 C55 N8 C52 -1.0(6) . . . . ?
C56 C55 N8 C52 178.7(5) . . . . ?
C54 C55 N8 Ni1 -176.5(4) . . . . ?
C56 C55 N8 Ni1 3.1(8) . . . . ?
C51 C52 N8 C55 -175.6(5) . . . . ?
C53 C52 N8 C55 1.3(6) . . . . ?
C51 C52 N8 Ni1 -0.2(8) . . . . ?
C53 C52 N8 Ni1 176.7(4) . . . . ?
C55 N8 Ni1 N7 173.2(5) . . . . ?
C52 N8 Ni1 N7 -1.4(4) . . . . ?
C55 N8 Ni1 N3 -67.6(5) . . . . ?
C52 N8 Ni1 N3 117.7(4) . . . . ?
C55 N8 Ni1 N4 40.2(5) . . . . ?
C52 N8 Ni1 N4 -134.4(4) . . . . ?
C47 N7 Ni1 N8 177.3(5) . . . . ?
C50 N7 Ni1 N8 2.9(5) . . . . ?
C47 N7 Ni1 N3 53.8(5) . . . . ?
C50 N7 Ni1 N3 -120.6(4) . . . . ?
C47 N7 Ni1 N4 -58.5(5) . . . . ?
C50 N7 Ni1 N4 127.1(4) . . . . ?
C19 N3 Ni1 N8 -64.9(5) . . . . ?
C22 N3 Ni1 N8 119.6(4) . . . . ?
C19 N3 Ni1 N7 41.7(5) . . . . ?
C22 N3 Ni1 N7 -133.8(4) . . . . ?
C19 N3 Ni1 N4 174.2(4) . . . . ?
C22 N3 Ni1 N4 -1.3(4) . . . . ?
C27 N4 Ni1 N8 51.9(6) . . . . ?
C24 N4 Ni1 N8 -119.2(4) . . . . ?
C27 N4 Ni1 N7 -61.4(5) . . . . ?
C24 N4 Ni1 N7 127.5(4) . . . . ?
C27 N4 Ni1 N3 176.0(5) . . . . ?
C24 N4 Ni1 N3 4.9(4) . . . . ?
